data_1551596
loop_
_publ_author_name
'KAKIHARA, Shunta'
'SAEKI, Masahiro'
'ICHIMURA, Shuhei'
'TAMAKI, Yoshinori'
'MIYAMURA, Kazuo'

_publ_section_title
;
 Crystal Structure of Benzyldimethyl(\w-cyclohexylethyl)ammonium
 Bis(2-thioxo-1,3-dithiole-4,5-dithiolato)nickelate(III)
;
_journal_issue 0
_journal_name_full 'X-ray Structure Analysis Online'
_journal_page_first 15
_journal_paper_doi 10.2116/xraystruct.33.15
_journal_volume 33
_journal_year 2017
_chemical_formula_moiety 'C17 H28 N +, C6 Ni S10 -'
_chemical_formula_sum 'C23 H28 N Ni S10'
_chemical_formula_weight 697.77
_space_group_crystal_system orthorhombic
_space_group_IT_number 19
_space_group_name_Hall 'P 2ac 2ab'
_space_group_name_H-M_alt 'P 21 21 21'
_symmetry_space_group_name_Hall 'P 2ac 2ab'
_symmetry_space_group_name_H-M 'P 21 21 21'
_atom_sites_solution_hydrogens geom
_atom_sites_solution_primary direct
_atom_sites_solution_secondary difmap
_audit_creation_method SHELXL-2014/7
_cell_angle_alpha 90
_cell_angle_beta 90
_cell_angle_gamma 90
_cell_formula_units_Z 4
_cell_length_a 7.9129(11)
_cell_length_b 17.270(3)
_cell_length_c 21.673(3)
_cell_measurement_reflns_used 2695
_cell_measurement_temperature 173(1)
_cell_measurement_theta_max 22.53
_cell_measurement_theta_min 2.74
_cell_volume 2961.7(8)
_computing_cell_refinement 'Bruker SMART'
_computing_data_collection 'Bruker SMART'
_computing_data_reduction 'Bruker SAINT'
_computing_molecular_graphics 'Bruker SHELXTL'
_computing_publication_material 'Bruker SHELXTL'
_computing_structure_refinement 'SHELXL-2014/7 (Sheldrick, 2014)'
_computing_structure_solution 'SHELXS-97 (Sheldrick, 1990)'
_diffrn_ambient_temperature 173(1)
_diffrn_detector_area_resol_mean 8.366
_diffrn_measured_fraction_theta_full 1.000
_diffrn_measured_fraction_theta_max 0.945
_diffrn_measurement_device_type 'BrukerAXS CCD area detector'
_diffrn_measurement_method 'phi and omega scans'
_diffrn_radiation_type MoK\a
_diffrn_radiation_wavelength 0.71073
_diffrn_reflns_av_R_equivalents 0.0970
_diffrn_reflns_av_unetI/netI 0.1300
_diffrn_reflns_Laue_measured_fraction_full 1.000
_diffrn_reflns_Laue_measured_fraction_max 0.945
_diffrn_reflns_limit_h_max 10
_diffrn_reflns_limit_h_min -10
_diffrn_reflns_limit_k_max 18
_diffrn_reflns_limit_k_min -22
_diffrn_reflns_limit_l_max 27
_diffrn_reflns_limit_l_min -24
_diffrn_reflns_number 18100
_diffrn_reflns_point_group_measured_fraction_full 0.995
_diffrn_reflns_point_group_measured_fraction_max 0.913
_diffrn_reflns_theta_full 25.000
_diffrn_reflns_theta_max 28.258
_diffrn_reflns_theta_min 1.508
_diffrn_source 'fine-focus sealed tube'
_exptl_absorpt_coefficient_mu 1.376
_exptl_absorpt_correction_T_max 0.9098
_exptl_absorpt_correction_T_min 0.6090
_exptl_absorpt_correction_type analytical
_exptl_absorpt_process_details
;
XPREP; Bruker AXS 2000
;
_exptl_crystal_colour black
_exptl_crystal_density_diffrn 1.565
_exptl_crystal_density_method 'not measured'
_exptl_crystal_description block
_exptl_crystal_F_000 1444
_exptl_crystal_size_max 0.400
_exptl_crystal_size_mid 0.080
_exptl_crystal_size_min 0.070
_refine_diff_density_max 0.646
_refine_diff_density_min -0.467
_refine_diff_density_rms 0.088
_refine_ls_abs_structure_details
;
 Flack x determined using 1364 quotients [(I+)-(I-)]/[(I+)+(I-)]
 (Parsons, Flack and Wagner, Acta Cryst. B69 (2013) 249-259).
;
_refine_ls_abs_structure_Flack 0.024(17)
_refine_ls_extinction_method none
_refine_ls_goodness_of_fit_ref 0.821
_refine_ls_hydrogen_treatment constr
_refine_ls_matrix_type full
_refine_ls_number_parameters 318
_refine_ls_number_reflns 6708
_refine_ls_number_restraints 0
_refine_ls_restrained_S_all 0.821
_refine_ls_R_factor_all 0.0802
_refine_ls_R_factor_gt 0.0469
_refine_ls_shift/su_max 0.000
_refine_ls_shift/su_mean 0.000
_refine_ls_structure_factor_coef Fsqd
_refine_ls_weighting_details 'w=1/[\s^2^(Fo^2^)+(0.0097P)^2^] where P=(Fo^2^+2Fc^2^)/3'
_refine_ls_weighting_scheme calc
_refine_ls_wR_factor_gt 0.0641
_refine_ls_wR_factor_ref 0.0734
_reflns_Friedel_coverage 0.717
_reflns_Friedel_fraction_full 0.990
_reflns_Friedel_fraction_max 0.872
_reflns_number_gt 4649
_reflns_number_total 6708
_reflns_threshold_expression 'I > 2\s(I)'
_cod_data_source_file 33_15_1.txt
_cod_data_source_block BnC2cHx
_cod_original_cell_volume 2961.8(7)
_cod_database_code 1551596
_shelx_shelxl_version_number 2014/7
_shelx_space_group_comment
;
The symmetry employed for this shelxl refinement is uniquely defined
by the following loop, which should always be used as a source of
symmetry information in preference to the above space-group names.
They are only intended as comments.
;
_shelx_estimated_absorpt_t_min 0.609
_shelx_estimated_absorpt_t_max 0.910
_publcif_info_exptl_table_max_cols 4
_publcif_info_exptl_table_use_headnotes n

loop_
_space_group_symop_operation_xyz
'x, y, z'
'-x+1/2, -y, z+1/2'
'-x, y+1/2, -z+1/2'
'x+1/2, -y+1/2, -z'

loop_
_atom_site_label
_atom_site_type_symbol
_atom_site_fract_x
_atom_site_fract_y
_atom_site_fract_z
_atom_site_U_iso_or_equiv
_atom_site_adp_type
_atom_site_occupancy
_atom_site_site_symmetry_order
_atom_site_calc_flag
_atom_site_refinement_flags_posn
_atom_site_refinement_flags_adp
C1 C 0.8321(7) 0.2526(3) 0.1174(2) 0.0224(14) Uani 1 1 d . .
C2 C 0.9274(7) 0.2901(3) 0.0734(2) 0.0212(14) Uani 1 1 d . .
C3 C 0.8628(8) 0.3947(3) 0.1557(2) 0.0291(15) Uani 1 1 d . .
C4 C 0.7756(7) -0.0163(3) -0.0517(2) 0.0259(14) Uani 1 1 d . .
C5 C 0.8779(8) 0.0229(3) -0.0914(2) 0.0254(14) Uani 1 1 d . .
C6 C 0.7638(8) -0.0961(4) -0.1538(3) 0.0354(16) Uani 1 1 d . .
C7 C 0.8310(7) 0.3969(3) 0.9190(2) 0.0311(16) Uani 1 1 d . .
H7A H 0.9217 0.3592 0.9122 0.047 Uiso 1 1 calc R U
H7B H 0.7324 0.3706 0.9366 0.047 Uiso 1 1 calc R U
H7C H 0.8702 0.4370 0.9475 0.047 Uiso 1 1 calc R U
C8 C 0.9369(7) 0.4686(4) 0.8298(3) 0.0332(16) Uani 1 1 d . .
H8A H 1.0192 0.4277 0.8208 0.050 Uiso 1 1 calc R U
H8B H 0.9868 0.5060 0.8585 0.050 Uiso 1 1 calc R U
H8C H 0.9054 0.4949 0.7915 0.050 Uiso 1 1 calc R U
C9 C 0.6489(7) 0.4951(3) 0.8685(2) 0.0302(15) Uani 1 1 d . .
H9A H 0.6123 0.5149 0.8278 0.036 Uiso 1 1 calc R U
H9B H 0.5497 0.4706 0.8883 0.036 Uiso 1 1 calc R U
C10 C 0.7042(8) 0.5630(3) 0.9077(3) 0.0300(15) Uani 1 1 d . .
C11 C 0.6924(8) 0.5614(4) 0.9715(3) 0.0420(18) Uani 1 1 d . .
H11 H 0.6489 0.5165 0.9913 0.050 Uiso 1 1 calc R U
C12 C 0.7422(10) 0.6233(4) 1.0066(3) 0.057(2) Uani 1 1 d . .
H12 H 0.7332 0.6212 1.0503 0.069 Uiso 1 1 calc R U
C13 C 0.8059(10) 0.6889(4) 0.9781(3) 0.062(2) Uani 1 1 d . .
H13 H 0.8428 0.7317 1.0021 0.075 Uiso 1 1 calc R U
C14 C 0.8154(10) 0.6919(4) 0.9145(3) 0.052(2) Uani 1 1 d . .
H14 H 0.8575 0.7370 0.8947 0.063 Uiso 1 1 calc R U
C15 C 0.7639(8) 0.6292(4) 0.8798(3) 0.0389(17) Uani 1 1 d . .
H15 H 0.7696 0.6318 0.8360 0.047 Uiso 1 1 calc R U
C16 C 0.7083(7) 0.3733(3) 0.8159(2) 0.0301(15) Uani 1 1 d . .
H16A H 0.5944 0.3600 0.8315 0.036 Uiso 1 1 calc R U
H16B H 0.6934 0.3973 0.7748 0.036 Uiso 1 1 calc R U
C17 C 0.8058(8) 0.2995(3) 0.8077(3) 0.0368(17) Uani 1 1 d . .
H17A H 0.8039 0.2694 0.8466 0.044 Uiso 1 1 calc R U
H17B H 0.9250 0.3115 0.7977 0.044 Uiso 1 1 calc R U
C18 C 0.7270(9) 0.2510(3) 0.7553(2) 0.0309(15) Uani 1 1 d . .
H18 H 0.6014 0.2539 0.7599 0.037 Uiso 1 1 calc R U
C19 C 0.7774(10) 0.1665(4) 0.7608(3) 0.051(2) Uani 1 1 d . .
H19A H 0.9020 0.1621 0.7582 0.061 Uiso 1 1 calc R U
H19B H 0.7416 0.1464 0.8015 0.061 Uiso 1 1 calc R U
C20 C 0.6978(9) 0.1180(4) 0.7103(3) 0.0483(19) Uani 1 1 d . .
H20A H 0.7375 0.0639 0.7143 0.058 Uiso 1 1 calc R U
H20B H 0.5735 0.1181 0.7156 0.058 Uiso 1 1 calc R U
C21 C 0.7398(10) 0.1471(4) 0.6476(3) 0.054(2) Uani 1 1 d . .
H21A H 0.6767 0.1169 0.6163 0.065 Uiso 1 1 calc R U
H21B H 0.8621 0.1400 0.6397 0.065 Uiso 1 1 calc R U
C22 C 0.6955(12) 0.2309(4) 0.6416(3) 0.073(3) Uani 1 1 d . .
H22A H 0.5710 0.2364 0.6426 0.088 Uiso 1 1 calc R U
H22B H 0.7355 0.2500 0.6011 0.088 Uiso 1 1 calc R U
C23 C 0.7708(10) 0.2805(4) 0.6917(3) 0.054(2) Uani 1 1 d . .
H23A H 0.7288 0.3342 0.6872 0.064 Uiso 1 1 calc R U
H23B H 0.8952 0.2815 0.6870 0.064 Uiso 1 1 calc R U
N1 N 0.7832(6) 0.4335(3) 0.85845(19) 0.0237(12) Uani 1 1 d . .
Ni1 Ni 0.86999(9) 0.13107(4) 0.01707(3) 0.02301(18) Uani 1 1 d . .
S1 S 0.7742(2) 0.15736(9) 0.10842(6) 0.0253(4) Uani 1 1 d . .
S2 S 0.9928(2) 0.24163(9) 0.00809(6) 0.0272(4) Uani 1 1 d . .
S3 S 0.7743(2) 0.30893(9) 0.18032(6) 0.0285(4) Uani 1 1 d . .
S4 S 0.9718(2) 0.38606(10) 0.08673(7) 0.0325(4) Uani 1 1 d . .
S5 S 0.8485(2) 0.47729(11) 0.19244(7) 0.0456(5) Uani 1 1 d . .
S6 S 0.73960(19) 0.02095(9) 0.02089(6) 0.0271(4) Uani 1 1 d . .
S7 S 0.9682(2) 0.10937(10) -0.07386(7) 0.0332(4) Uani 1 1 d . .
S8 S 0.6825(2) -0.10007(10) -0.07930(7) 0.0367(4) Uani 1 1 d . .
S9 S 0.8985(2) -0.01937(10) -0.16485(7) 0.0378(4) Uani 1 1 d . .
S10 S 0.7204(3) -0.15906(11) -0.20829(8) 0.0529(6) Uani 1 1 d . .

loop_
_atom_site_aniso_label
_atom_site_aniso_U_11
_atom_site_aniso_U_22
_atom_site_aniso_U_33
_atom_site_aniso_U_23
_atom_site_aniso_U_13
_atom_site_aniso_U_12
C1 0.023(4) 0.025(4) 0.019(3) 0.005(3) -0.002(2) 0.001(3)
C2 0.016(3) 0.028(4) 0.020(3) 0.005(3) 0.000(2) 0.000(3)
C3 0.031(4) 0.036(4) 0.021(3) 0.002(3) -0.003(3) 0.005(3)
C4 0.026(3) 0.027(4) 0.024(3) 0.002(3) 0.002(3) 0.006(3)
C5 0.032(4) 0.024(3) 0.019(3) -0.002(3) 0.001(3) 0.005(3)
C6 0.034(4) 0.041(4) 0.031(3) -0.009(3) 0.004(3) 0.006(3)
C7 0.032(4) 0.041(4) 0.020(3) 0.007(3) -0.002(3) -0.003(3)
C8 0.025(4) 0.042(4) 0.033(4) 0.002(3) -0.003(3) -0.001(3)
C9 0.030(4) 0.034(4) 0.026(3) 0.001(3) 0.003(3) 0.005(3)
C10 0.024(4) 0.031(4) 0.035(4) -0.009(3) 0.002(3) 0.001(3)
C11 0.051(5) 0.043(5) 0.031(4) -0.006(3) 0.008(3) -0.005(4)
C12 0.079(6) 0.062(5) 0.031(4) -0.012(4) 0.009(4) -0.017(5)
C13 0.092(7) 0.048(5) 0.048(5) -0.022(4) 0.010(5) -0.014(5)
C14 0.072(6) 0.037(5) 0.048(5) -0.004(4) 0.014(4) -0.006(4)
C15 0.048(5) 0.034(4) 0.035(4) -0.004(3) 0.006(3) 0.003(4)
C16 0.030(4) 0.032(4) 0.029(3) 0.000(3) -0.003(3) -0.005(3)
C17 0.033(4) 0.035(4) 0.043(4) -0.005(3) -0.005(3) 0.007(3)
C18 0.031(4) 0.030(4) 0.031(3) 0.001(3) -0.002(3) -0.001(3)
C19 0.062(5) 0.045(5) 0.047(4) -0.009(4) -0.011(4) -0.002(4)
C20 0.053(5) 0.034(5) 0.059(5) -0.002(4) -0.005(4) 0.002(4)
C21 0.062(5) 0.052(5) 0.047(4) -0.024(4) 0.010(4) -0.010(5)
C22 0.142(9) 0.047(5) 0.030(4) -0.008(4) -0.007(5) 0.007(6)
C23 0.083(6) 0.035(4) 0.043(4) -0.002(4) 0.010(4) -0.006(4)
N1 0.022(3) 0.028(3) 0.021(3) 0.005(2) 0.000(2) 0.000(2)
Ni1 0.0236(4) 0.0269(4) 0.0184(4) 0.0020(3) 0.0011(3) -0.0004(4)
S1 0.0269(9) 0.0291(9) 0.0198(7) 0.0038(7) 0.0025(7) -0.0036(8)
S2 0.0299(9) 0.0283(9) 0.0233(8) 0.0025(7) 0.0063(7) -0.0023(7)
S3 0.0309(9) 0.0353(10) 0.0194(8) -0.0002(7) 0.0024(7) 0.0016(8)
S4 0.0388(10) 0.0303(10) 0.0283(9) -0.0011(7) 0.0054(7) -0.0062(8)
S5 0.0628(13) 0.0371(11) 0.0368(10) -0.0115(9) 0.0043(9) 0.0037(10)
S6 0.0318(9) 0.0289(9) 0.0207(7) 0.0004(7) 0.0043(7) -0.0020(8)
S7 0.0409(10) 0.0356(11) 0.0232(8) -0.0018(7) 0.0101(7) -0.0087(8)
S8 0.0430(11) 0.0352(10) 0.0319(9) -0.0064(8) 0.0065(8) -0.0080(8)
S9 0.0500(12) 0.0390(11) 0.0245(8) -0.0060(8) 0.0077(8) -0.0060(10)
S10 0.0632(14) 0.0556(13) 0.0398(10) -0.0206(9) -0.0003(10) -0.0110(12)

loop_
_atom_type_symbol
_atom_type_description
_atom_type_scat_dispersion_real
_atom_type_scat_dispersion_imag
_atom_type_scat_source
C C 0.0033 0.0016 'International Tables Vol C Tables 4.2.6.8 and 6.1.1.4'
H H 0.0000 0.0000 'International Tables Vol C Tables 4.2.6.8 and 6.1.1.4'
N N 0.0061 0.0033 'International Tables Vol C Tables 4.2.6.8 and 6.1.1.4'
S S 0.1246 0.1234 'International Tables Vol C Tables 4.2.6.8 and 6.1.1.4'
Ni Ni 0.3393 1.1124 'International Tables Vol C Tables 4.2.6.8 and 6.1.1.4'

loop_
_geom_angle_atom_site_label_1
_geom_angle_atom_site_label_2
_geom_angle_atom_site_label_3
_geom_angle
C2 C1 S1 121.2(4)
C2 C1 S3 115.1(4)
S1 C1 S3 123.7(3)
C1 C2 S4 116.7(4)
C1 C2 S2 120.3(5)
S4 C2 S2 123.0(3)
S5 C3 S3 124.8(3)
S5 C3 S4 122.0(4)
S3 C3 S4 113.2(3)
C5 C4 S6 119.3(5)
C5 C4 S8 116.8(4)
S6 C4 S8 123.9(3)
C4 C5 S7 123.1(4)
C4 C5 S9 114.9(5)
S7 C5 S9 121.9(3)
S10 C6 S9 122.7(4)
S10 C6 S8 124.4(4)
S9 C6 S8 112.9(3)
N1 C7 H7A 109.5
N1 C7 H7B 109.5
H7A C7 H7B 109.5
N1 C7 H7C 109.5
H7A C7 H7C 109.5
H7B C7 H7C 109.5
N1 C8 H8A 109.5
N1 C8 H8B 109.5
H8A C8 H8B 109.5
N1 C8 H8C 109.5
H8A C8 H8C 109.5
H8B C8 H8C 109.5
C10 C9 N1 114.9(5)
C10 C9 H9A 108.5
N1 C9 H9A 108.5
C10 C9 H9B 108.5
N1 C9 H9B 108.5
H9A C9 H9B 107.5
C15 C10 C11 118.6(6)
C15 C10 C9 119.8(5)
C11 C10 C9 121.6(6)
C12 C11 C10 121.2(6)
C12 C11 H11 119.4
C10 C11 H11 119.4
C11 C12 C13 119.7(6)
C11 C12 H12 120.1
C13 C12 H12 120.1
C14 C13 C12 119.6(7)
C14 C13 H13 120.2
C12 C13 H13 120.2
C15 C14 C13 120.0(7)
C15 C14 H14 120.0
C13 C14 H14 120.0
C10 C15 C14 120.8(6)
C10 C15 H15 119.6
C14 C15 H15 119.6
C17 C16 N1 117.1(5)
C17 C16 H16A 108.0
N1 C16 H16A 108.0
C17 C16 H16B 108.0
N1 C16 H16B 108.0
H16A C16 H16B 107.3
C16 C17 C18 109.9(5)
C16 C17 H17A 109.7
C18 C17 H17A 109.7
C16 C17 H17B 109.7
C18 C17 H17B 109.7
H17A C17 H17B 108.2
C23 C18 C19 109.6(5)
C23 C18 C17 113.4(5)
C19 C18 C17 111.0(5)
C23 C18 H18 107.5
C19 C18 H18 107.5
C17 C18 H18 107.5
C20 C19 C18 111.5(5)
C20 C19 H19A 109.3
C18 C19 H19A 109.3
C20 C19 H19B 109.3
C18 C19 H19B 109.3
H19A C19 H19B 108.0
C21 C20 C19 112.3(6)
C21 C20 H20A 109.1
C19 C20 H20A 109.1
C21 C20 H20B 109.1
C19 C20 H20B 109.1
H20A C20 H20B 107.9
C20 C21 C22 110.7(6)
C20 C21 H21A 109.5
C22 C21 H21A 109.5
C20 C21 H21B 109.5
C22 C21 H21B 109.5
H21A C21 H21B 108.1
C21 C22 C23 113.3(6)
C21 C22 H22A 108.9
C23 C22 H22A 108.9
C21 C22 H22B 108.9
C23 C22 H22B 108.9
H22A C22 H22B 107.7
C22 C23 C18 112.1(6)
C22 C23 H23A 109.2
C18 C23 H23A 109.2
C22 C23 H23B 109.2
C18 C23 H23B 109.2
H23A C23 H23B 107.9
C8 N1 C7 109.1(4)
C8 N1 C16 110.2(4)
C7 N1 C16 110.0(4)
C8 N1 C9 110.2(4)
C7 N1 C9 110.2(4)
C16 N1 C9 107.2(4)
S7 Ni1 S2 84.75(7)
S7 Ni1 S6 93.10(7)
S2 Ni1 S6 176.64(7)
S7 Ni1 S1 177.87(8)
S2 Ni1 S1 93.14(6)
S6 Ni1 S1 89.00(6)
C1 S1 Ni1 102.16(19)
C2 S2 Ni1 102.7(2)
C3 S3 C1 97.6(3)
C2 S4 C3 97.3(3)
C4 S6 Ni1 102.4(2)
C5 S7 Ni1 101.89(19)
C4 S8 C6 97.5(3)
C6 S9 C5 97.8(3)

loop_
_geom_bond_atom_site_label_1
_geom_bond_atom_site_label_2
_geom_bond_distance
C1 C2 1.377(7)
C1 S1 1.718(6)
C1 S3 1.737(5)
C2 S4 1.719(6)
C2 S2 1.724(6)
C3 S5 1.636(6)
C3 S3 1.724(6)
C3 S4 1.733(5)
C4 C5 1.362(7)
C4 S6 1.723(5)
C4 S8 1.731(6)
C5 S7 1.698(6)
C5 S9 1.759(5)
C6 S10 1.642(6)
C6 S9 1.718(7)
C6 S8 1.739(6)
C7 N1 1.504(6)
C7 H7A 0.9800
C7 H7B 0.9800
C7 H7C 0.9800
C8 N1 1.493(7)
C8 H8A 0.9800
C8 H8B 0.9800
C8 H8C 0.9800
C9 C10 1.512(8)
C9 N1 1.519(7)
C9 H9A 0.9900
C9 H9B 0.9900
C10 C15 1.377(8)
C10 C11 1.387(7)
C11 C12 1.370(8)
C11 H11 0.9500
C12 C13 1.387(9)
C12 H12 0.9500
C13 C14 1.381(8)
C13 H13 0.9500
C14 C15 1.380(8)
C14 H14 0.9500
C15 H15 0.9500
C16 C17 1.502(7)
C16 N1 1.511(7)
C16 H16A 0.9900
C16 H16B 0.9900
C17 C18 1.543(7)
C17 H17A 0.9900
C17 H17B 0.9900
C18 C23 1.509(7)
C18 C19 1.517(8)
C18 H18 1.0000
C19 C20 1.515(8)
C19 H19A 0.9900
C19 H19B 0.9900
C20 C21 1.487(8)
C20 H20A 0.9900
C20 H20B 0.9900
C21 C22 1.495(9)
C21 H21A 0.9900
C21 H21B 0.9900
C22 C23 1.505(8)
C22 H22A 0.9900
C22 H22B 0.9900
C23 H23A 0.9900
C23 H23B 0.9900
Ni1 S7 2.1514(16)
Ni1 S2 2.1514(18)
Ni1 S6 2.1653(17)
Ni1 S1 2.1680(16)

loop_
_geom_torsion_atom_site_label_1
_geom_torsion_atom_site_label_2
_geom_torsion_atom_site_label_3
_geom_torsion_atom_site_label_4
_geom_torsion
S1 C1 C2 S4 178.1(3)
S3 C1 C2 S4 -0.8(6)
S1 C1 C2 S2 -0.6(7)
S3 C1 C2 S2 -179.5(3)
S6 C4 C5 S7 -2.1(7)
S8 C4 C5 S7 175.5(3)
S6 C4 C5 S9 -177.9(3)
S8 C4 C5 S9 -0.2(6)
N1 C9 C10 C15 95.0(7)
N1 C9 C10 C11 -86.7(7)
C15 C10 C11 C12 -1.5(10)
C9 C10 C11 C12 -179.8(6)
C10 C11 C12 C13 0.0(12)
C11 C12 C13 C14 1.2(12)
C12 C13 C14 C15 -0.9(12)
C11 C10 C15 C14 1.8(10)
C9 C10 C15 C14 -179.8(6)
C13 C14 C15 C10 -0.7(11)
N1 C16 C17 C18 -170.8(4)
C16 C17 C18 C23 76.9(7)
C16 C17 C18 C19 -159.3(6)
C23 C18 C19 C20 -55.2(8)
C17 C18 C19 C20 178.8(5)
C18 C19 C20 C21 56.3(8)
C19 C20 C21 C22 -53.8(9)
C20 C21 C22 C23 52.8(10)
C21 C22 C23 C18 -54.0(10)
C19 C18 C23 C22 54.1(9)
C17 C18 C23 C22 178.7(6)
C17 C16 N1 C8 70.4(6)
C17 C16 N1 C7 -49.9(6)
C17 C16 N1 C9 -169.7(5)
C10 C9 N1 C8 -57.1(6)
C10 C9 N1 C7 63.4(6)
C10 C9 N1 C16 -177.0(5)
C2 C1 S1 Ni1 -4.3(5)
S3 C1 S1 Ni1 174.6(3)
C1 C2 S2 Ni1 5.1(5)
S4 C2 S2 Ni1 -173.5(3)
S5 C3 S3 C1 176.8(4)
S4 C3 S3 C1 -3.2(4)
C2 C1 S3 C3 2.4(5)
S1 C1 S3 C3 -176.5(4)
C1 C2 S4 C3 -1.2(5)
S2 C2 S4 C3 177.5(4)
S5 C3 S4 C2 -177.2(4)
S3 C3 S4 C2 2.8(4)
C5 C4 S6 Ni1 4.6(5)
S8 C4 S6 Ni1 -172.8(3)
C4 C5 S7 Ni1 -1.6(5)
S9 C5 S7 Ni1 173.8(3)
C5 C4 S8 C6 -1.6(5)
S6 C4 S8 C6 175.9(4)
S10 C6 S8 C4 -177.9(4)
S9 C6 S8 C4 2.8(4)
S10 C6 S9 C5 177.8(4)
S8 C6 S9 C5 -2.9(4)
C4 C5 S9 C6 2.0(5)
S7 C5 S9 C6 -173.8(4)

loop_
_publcif_info_datablock.id
_publcif_info_datablock.publ_exptl
_publcif_info_datablock.publ_geom
_publcif_info_datablock.structure
{c401d5ba-caf9-471d-870e-5250c8470f7e} y y y

loop_
_publcif_info_exptl_table_extra_item
sin_theta_over_lambda_max

loop_
_publcif_info_tables.block_id
_publcif_info_tables.reference_item
{c401d5ba-caf9-471d-870e-5250c8470f7e} '_publcif_info_datablock.publ_exptl'

loop_
_publcif_info_cif.paper_type
EE
